data_1550266
loop_
_publ_author_name
'Yu, Chung Jui'
'Krzyaniak, Matthew D.'
'Fataftah, Majed S.'
'Wasielewski, Michael R.'
'Freedman, Danna'

_publ_section_title
;
 A Concentrated Array of Copper Porphyrin Candidate Qubits
;
_journal_name_full 'Chemical Science'
_journal_paper_doi 10.1039/C8SC04435J
_journal_year 2019
_chemical_formula_moiety '0.13(C576 H288 Cu12 N48 O208 Zr48)'
_chemical_formula_sum 'C72 H36 Cu1.5 N6 O26 Zr6'
_chemical_formula_weight 2043.70
_space_group_crystal_system cubic
_space_group_IT_number 229
_space_group_name_Hall '-I 4 2 3'
_space_group_name_H-M_alt 'I m -3 m'
_symmetry_space_group_name_Hall '-I 4 2 3'
_symmetry_space_group_name_H-M 'I m -3 m'
_atom_sites_solution_hydrogens geom
_atom_sites_solution_primary direct
_audit_creation_date 2018-07-02
_audit_creation_method
;
Olex2 1.2
(compiled Nov 22 2016 11:51:51 for OlexSys, GUI svn.r5269)
;
_audit_update_record
;
2018-10-04 deposited with the CCDC.
2018-11-21 downloaded from the CCDC.
;
_cell_angle_alpha 90
_cell_angle_beta 90
_cell_angle_gamma 90
_cell_formula_units_Z 8
_cell_length_a 38.4520(7)
_cell_length_b 38.4520(7)
_cell_length_c 38.4520(7)
_cell_measurement_reflns_used 5148
_cell_measurement_temperature 100(2)
_cell_measurement_theta_max 67.52
_cell_measurement_theta_min 3.63
_cell_volume 56853.4(18)
_computing_cell_refinement 'SAINT V8.34A (Bruker, 2013)'
_computing_data_collection 'APEX2 V2014.11-0 (Bruker, 2014)'
_computing_data_reduction 'Bruker SAINT'
_computing_molecular_graphics 'Olex2 (Dolomanov et al., 2009)'
_computing_publication_material 'Olex2 (Dolomanov et al., 2009)'
_computing_structure_refinement 'ShelXL (Sheldrick, 2015)'
_computing_structure_solution 'ShelXS (Sheldrick, 2008)'
_diffrn_ambient_temperature 100(2)
_diffrn_detector_area_resol_mean 8
_diffrn_measured_fraction_theta_full 0.996
_diffrn_measured_fraction_theta_max 0.988
_diffrn_measurement_device_type 'Bruker Kappa APEX CCD area detector'
_diffrn_measurement_method '\w and \f scans'
_diffrn_radiation_monochromator 'MX optics'
_diffrn_radiation_type CuK\a
_diffrn_radiation_wavelength 1.54178
_diffrn_reflns_av_R_equivalents 0.0857
_diffrn_reflns_av_unetI/netI 0.0494
_diffrn_reflns_Laue_measured_fraction_full 0.996
_diffrn_reflns_Laue_measured_fraction_max 0.988
_diffrn_reflns_limit_h_max 27
_diffrn_reflns_limit_h_min -43
_diffrn_reflns_limit_k_max 46
_diffrn_reflns_limit_k_min -41
_diffrn_reflns_limit_l_max 39
_diffrn_reflns_limit_l_min -33
_diffrn_reflns_number 53006
_diffrn_reflns_point_group_measured_fraction_full 0.996
_diffrn_reflns_point_group_measured_fraction_max 0.988
_diffrn_reflns_theta_full 67.679
_diffrn_reflns_theta_max 68.37
_diffrn_reflns_theta_min 1.62
_diffrn_source microsource
_diffrn_standards_number 0
_exptl_absorpt_coefficient_mu 2.047
_exptl_absorpt_correction_T_max 0.7531
_exptl_absorpt_correction_T_min 0.5815
_exptl_absorpt_correction_type multi-scan
_exptl_absorpt_process_details
;
SADABS-2014/5 (Bruker,2014) was used for absorption correction.
wR2(int) was 0.0854 before and 0.0681 after correction.
The Ratio of minimum to maximum transmission is 0.7721.
The \l/2 correction factor is 0.00150.
;
_exptl_crystal_colour 'clear dark red'
_exptl_crystal_colour_lustre clear
_exptl_crystal_colour_modifier dark
_exptl_crystal_colour_primary red
_exptl_crystal_density_diffrn 0.478
_exptl_crystal_description block
_exptl_crystal_F_000 8012
_exptl_crystal_size_max 0.02
_exptl_crystal_size_mid 0.02
_exptl_crystal_size_min 0.02
_refine_diff_density_max 1.904
_refine_diff_density_min -0.952
_refine_diff_density_rms 0.119
_refine_ls_extinction_method none
_refine_ls_goodness_of_fit_ref 1.487
_refine_ls_hydrogen_treatment constr
_refine_ls_matrix_type full
_refine_ls_number_parameters 95
_refine_ls_number_reflns 4827
_refine_ls_number_restraints 90
_refine_ls_restrained_S_all 1.822
_refine_ls_R_factor_all 0.1220
_refine_ls_R_factor_gt 0.1075
_refine_ls_shift/su_max 0.001
_refine_ls_shift/su_mean 0.000
_refine_ls_structure_factor_coef Fsqd
_refine_ls_weighting_details 'w=1/[\s^2^(Fo^2^)+(0.2000P)^2^] where P=(Fo^2^+2Fc^2^)/3'
_refine_ls_weighting_scheme calc
_refine_ls_wR_factor_gt 0.3322
_refine_ls_wR_factor_ref 0.3549
_reflns_Friedel_coverage 0.000
_reflns_number_gt 3790
_reflns_number_total 4827
_reflns_threshold_expression 'I > 2\s(I)'
_cod_data_source_file c8sc04435j2.cif
_cod_data_source_block compset_abs
_cod_original_cell_volume 56853(3)
_cod_original_formula_sum 'C72 H36 Cu1.50 N6 O26 Zr6'
_cod_database_code 1550266
_shelx_space_group_comment
;
The symmetry employed for this shelxl refinement is uniquely defined
by the following loop, which should always be used as a source of
symmetry information in preference to the above space-group names.
They are only intended as comments.
;
_olex2_refinement_description
;
1. Fixed Uiso
 At 1.2 times of:
  All C(H) groups
2. Uiso/Uaniso restraints and constraints
Uanis(C5) \\sim Ueq, Uanis(O3) \\sim Ueq, Uanis(O1) \\sim Ueq, Uanis(C1) \\sim
Ueq, Uanis(C2) \\sim Ueq, Uanis(C3) \\sim Ueq, Uanis(C4) \\sim Ueq, Uanis(C6)
\\sim Ueq, Uanis(C7) \\sim Ueq, Uanis(N1) \\sim Ueq, Uanis(C8) \\sim Ueq,
Uanis(Cu1) \\sim Ueq, : with sigma of 0.005 and sigma for terminal atoms of 0.01
Uanis(Zr1) \\sim Ueq: with sigma of 0.004 and sigma for terminal atoms of 0.004
Uanis(O2) \\sim Ueq, Uanis(O4) \\sim Ueq: with sigma of 0.005 and sigma for
terminal atoms of 0.01
3.a Aromatic/amide H refined with riding coordinates:
 C3(H3), C4(H4), C8(H8)
;
_shelx_shelxl_version_number 2016/6
_olex2_submission_special_instructions 'No special instructions were received'

loop_
_space_group_symop_operation_xyz
'x, y, z'
'-x, -y, z'
'-x, y, -z'
'x, -y, -z'
'z, x, y'
'z, -x, -y'
'-z, -x, y'
'-z, x, -y'
'y, z, x'
'-y, z, -x'
'y, -z, -x'
'-y, -z, x'
'y, x, -z'
'-y, -x, -z'
'y, -x, z'
'-y, x, z'
'x, z, -y'
'-x, z, y'
'-x, -z, -y'
'x, -z, y'
'z, y, -x'
'z, -y, x'
'-z, y, x'
'-z, -y, -x'
'x+1/2, y+1/2, z+1/2'
'-x+1/2, -y+1/2, z+1/2'
'-x+1/2, y+1/2, -z+1/2'
'x+1/2, -y+1/2, -z+1/2'
'z+1/2, x+1/2, y+1/2'
'z+1/2, -x+1/2, -y+1/2'
'-z+1/2, -x+1/2, y+1/2'
'-z+1/2, x+1/2, -y+1/2'
'y+1/2, z+1/2, x+1/2'
'-y+1/2, z+1/2, -x+1/2'
'y+1/2, -z+1/2, -x+1/2'
'-y+1/2, -z+1/2, x+1/2'
'y+1/2, x+1/2, -z+1/2'
'-y+1/2, -x+1/2, -z+1/2'
'y+1/2, -x+1/2, z+1/2'
'-y+1/2, x+1/2, z+1/2'
'x+1/2, z+1/2, -y+1/2'
'-x+1/2, z+1/2, y+1/2'
'-x+1/2, -z+1/2, -y+1/2'
'x+1/2, -z+1/2, y+1/2'
'z+1/2, y+1/2, -x+1/2'
'z+1/2, -y+1/2, x+1/2'
'-z+1/2, y+1/2, x+1/2'
'-z+1/2, -y+1/2, -x+1/2'
'-x, -y, -z'
'x, y, -z'
'x, -y, z'
'-x, y, z'
'-z, -x, -y'
'-z, x, y'
'z, x, -y'
'z, -x, y'
'-y, -z, -x'
'y, -z, x'
'-y, z, x'
'y, z, -x'
'-y, -x, z'
'y, x, z'
'-y, x, -z'
'y, -x, -z'
'-x, -z, y'
'x, -z, -y'
'x, z, y'
'-x, z, -y'
'-z, -y, x'
'-z, y, -x'
'z, -y, -x'
'z, y, x'
'-x+1/2, -y+1/2, -z+1/2'
'x+1/2, y+1/2, -z+1/2'
'x+1/2, -y+1/2, z+1/2'
'-x+1/2, y+1/2, z+1/2'
'-z+1/2, -x+1/2, -y+1/2'
'-z+1/2, x+1/2, y+1/2'
'z+1/2, x+1/2, -y+1/2'
'z+1/2, -x+1/2, y+1/2'
'-y+1/2, -z+1/2, -x+1/2'
'y+1/2, -z+1/2, x+1/2'
'-y+1/2, z+1/2, x+1/2'
'y+1/2, z+1/2, -x+1/2'
'-y+1/2, -x+1/2, z+1/2'
'y+1/2, x+1/2, z+1/2'
'-y+1/2, x+1/2, -z+1/2'
'y+1/2, -x+1/2, -z+1/2'
'-x+1/2, -z+1/2, y+1/2'
'x+1/2, -z+1/2, -y+1/2'
'x+1/2, z+1/2, y+1/2'
'-x+1/2, z+1/2, -y+1/2'
'-z+1/2, -y+1/2, x+1/2'
'-z+1/2, y+1/2, -x+1/2'
'z+1/2, -y+1/2, -x+1/2'
'z+1/2, y+1/2, x+1/2'

loop_
_atom_site_label
_atom_site_type_symbol
_atom_site_fract_x
_atom_site_fract_y
_atom_site_fract_z
_atom_site_U_iso_or_equiv
_atom_site_adp_type
_atom_site_occupancy
_atom_site_site_symmetry_order
_atom_site_calc_flag
_atom_site_refinement_flags_posn
_atom_site_refinement_flags_adp
_atom_site_refinement_flags_occupancy
Zr1 Zr 0.70717(2) 0.70717(2) 0.77208(2) 0.0730(5) Uani 1 2 d S TU P
Cu1 Cu 0.750000 0.500000 1.000000 0.0641(9) Uani 1 8 d S TU P
O1 O 0.72259(14) 0.67180(13) 0.81397(13) 0.0688(14) Uani 1 1 d . U .
O2 O 0.6717(3) 0.6717(3) 0.7532(4) 0.172(5) Uani 1 2 d S TU P
O3 O 0.71736(16) 0.71736(16) 0.71736(16) 0.0432(19) Uani 1 6 d S TU P
O4 O 0.7416(2) 0.7416(2) 0.8060(3) 0.106(3) Uani 1 2 d S TU P
N1 N 0.7498(2) 0.55187(17) 1.000000 0.0527(17) Uani 1 2 d S TU P
C1 C 0.750000 0.66813(17) 0.83187(17) 0.059(2) Uani 1 2 d S TU P
C2 C 0.750000 0.64077(16) 0.85923(16) 0.062(2) Uani 1 2 d S TU P
C3 C 0.7205(2) 0.6211(2) 0.86404(19) 0.073(2) Uani 1 1 d . U .
H3 H 0.700404 0.625072 0.850172 0.087 Uiso 1 1 calc R U .
C4 C 0.7203(2) 0.5958(2) 0.88894(19) 0.075(2) Uani 1 1 d . U .
H4 H 0.700158 0.581968 0.892295 0.090 Uiso 1 1 calc R U .
C5 C 0.750000 0.59028(17) 0.90972(17) 0.060(2) Uani 1 2 d S TU P
C6 C 0.750000 0.56310(16) 0.93690(16) 0.058(2) Uani 1 2 d S TU P
C7 C 0.7487(2) 0.57318(14) 0.97162(15) 0.0574(16) Uani 1 1 d . U .
C8 C 0.7471(2) 0.60903(15) 0.98251(16) 0.0608(17) Uani 1 1 d . U .
H8 H 0.746223 0.628856 0.967792 0.073 Uiso 1 1 calc R U .

loop_
_atom_site_aniso_label
_atom_site_aniso_U_11
_atom_site_aniso_U_22
_atom_site_aniso_U_33
_atom_site_aniso_U_23
_atom_site_aniso_U_13
_atom_site_aniso_U_12
Zr1 0.0740(5) 0.0740(5) 0.0711(6) 0.0601(4) 0.0601(4) 0.0531(5)
Cu1 0.169(3) 0.0116(6) 0.0116(6) 0.000 0.000 0.000
O1 0.083(3) 0.065(2) 0.059(2) 0.039(2) 0.031(2) 0.020(2)
O2 0.190(6) 0.190(6) 0.137(8) 0.055(5) 0.055(5) -0.054(7)
O3 0.0432(19) 0.0432(19) 0.0432(19) 0.014(2) 0.014(2) 0.014(2)
O4 0.088(3) 0.088(3) 0.143(5) 0.026(3) 0.026(3) 0.015(4)
N1 0.101(4) 0.029(3) 0.029(3) 0.000 0.000 0.002(3)
C1 0.074(4) 0.052(3) 0.052(3) 0.016(3) 0.011(2) 0.011(2)
C2 0.081(4) 0.052(3) 0.052(3) 0.015(3) 0.009(2) 0.009(2)
C3 0.100(4) 0.063(3) 0.055(3) 0.025(3) 0.003(3) 0.003(3)
C4 0.106(4) 0.063(3) 0.056(3) 0.024(3) 0.001(3) -0.006(3)
C5 0.091(5) 0.044(2) 0.044(2) 0.004(3) 0.003(2) 0.003(2)
C6 0.092(5) 0.041(2) 0.041(2) 0.005(3) -0.001(2) -0.001(2)
C7 0.115(4) 0.025(2) 0.032(2) 0.009(2) 0.002(3) 0.002(3)
C8 0.114(4) 0.030(2) 0.038(3) 0.004(2) -0.002(3) 0.002(3)

loop_
_atom_type_symbol
_atom_type_description
_atom_type_scat_dispersion_real
_atom_type_scat_dispersion_imag
_atom_type_scat_source
C C 0.0181 0.0091 'International Tables Vol C Tables 4.2.6.8 and 6.1.1.4'
H H 0.0000 0.0000 'International Tables Vol C Tables 4.2.6.8 and 6.1.1.4'
Cu Cu -1.9646 0.5888 'International Tables Vol C Tables 4.2.6.8 and 6.1.1.4'
N N 0.0311 0.0180 'International Tables Vol C Tables 4.2.6.8 and 6.1.1.4'
O O 0.0492 0.0322 'International Tables Vol C Tables 4.2.6.8 and 6.1.1.4'
Zr Zr -0.1862 2.2449 'International Tables Vol C Tables 4.2.6.8 and 6.1.1.4'

loop_
_geom_angle_atom_site_label_1
_geom_angle_atom_site_label_2
_geom_angle_atom_site_label_3
_geom_angle
_geom_angle_site_symmetry_1
_geom_angle_site_symmetry_3
Zr1 Zr1 Zr1 90.001(1) 81_666 9
Zr1 Zr1 Zr1 59.54(2) 77_666 9
Zr1 Zr1 Zr1 59.54(2) 81_666 5
Zr1 Zr1 Zr1 60.92(4) 77_666 81_666
Zr1 Zr1 Zr1 90.001(1) 77_666 5
Zr1 Zr1 Zr1 60.0 5 9
O1 Zr1 Zr1 110.91(17) . 77_666
O1 Zr1 Zr1 163.58(15) 62 5
O1 Zr1 Zr1 109.18(12) 62 9
O1 Zr1 Zr1 73.59(15) 62 77_666
O1 Zr1 Zr1 163.58(15) . 9
O1 Zr1 Zr1 73.59(15) . 81_666
O1 Zr1 Zr1 109.18(12) . 5
O1 Zr1 Zr1 110.91(17) 62 81_666
O1 Zr1 O1 78.2(2) . 62
O1 Zr1 O4 77.5(3) 62 .
O1 Zr1 O4 77.5(3) . .
O2 Zr1 Zr1 149.14(6) . 77_666
O2 Zr1 Zr1 102.7(3) . 9
O2 Zr1 Zr1 149.14(6) . 81_666
O2 Zr1 Zr1 102.7(3) . 5
O2 Zr1 O1 91.6(3) . .
O2 Zr1 O1 91.6(3) . 62
O2 Zr1 O3 84.2(4) . .
O2 Zr1 O4 111.9(4) . 81_666
O2 Zr1 O4 165.8(4) . .
O2 Zr1 O4 111.9(4) . 77_666
O3 Zr1 Zr1 90.6(2) . 77_666
O3 Zr1 Zr1 35.79(14) . 5
O3 Zr1 Zr1 35.79(14) . 9
O3 Zr1 Zr1 90.6(2) . 81_666
O3 Zr1 O1 140.74(13) . 62
O3 Zr1 O1 140.74(13) . .
O3 Zr1 O4 110.0(4) . .
O4 Zr1 Zr1 89.6(2) 77_666 5
O4 Zr1 Zr1 39.3(4) 81_666 81_666
O4 Zr1 Zr1 89.6(2) . 9
O4 Zr1 Zr1 94.0(4) 77_666 81_666
O4 Zr1 Zr1 35.59(13) . 81_666
O4 Zr1 Zr1 35.59(13) . 77_666
O4 Zr1 Zr1 89.6(2) . 5
O4 Zr1 Zr1 32.8(2) 81_666 5
O4 Zr1 Zr1 39.3(4) 77_666 77_666
O4 Zr1 Zr1 94.0(4) 81_666 77_666
O4 Zr1 Zr1 89.6(2) 81_666 9
O4 Zr1 Zr1 32.8(2) 77_666 9
O4 Zr1 O1 146.3(3) 81_666 62
O4 Zr1 O1 146.3(3) 77_666 .
O4 Zr1 O1 77.4(3) 77_666 62
O4 Zr1 O1 77.4(3) 81_666 .
O4 Zr1 O3 68.4(3) 81_666 .
O4 Zr1 O3 68.4(3) 77_666 .
O4 Zr1 O4 74.8(5) 77_666 .
O4 Zr1 O4 112.8(6) 81_666 77_666
O4 Zr1 O4 74.8(5) 81_666 .
N1 Cu1 N1 179.6(5) . 51_565
N1 Cu1 N1 90.001(3) . 43_666
N1 Cu1 N1 179.6(5) 43_666 89_665
N1 Cu1 N1 90.001(4) 43_666 51_565
N1 Cu1 N1 90.001(3) 51_565 89_665
N1 Cu1 N1 90.001(3) . 89_665
C1 O1 Zr1 134.0(5) . .
Zr1 O3 Zr1 108.4(3) . 9
Zr1 O3 Zr1 108.4(3) . 5
Zr1 O3 Zr1 108.4(3) 9 5
Zr1 O4 Zr1 105.2(4) 81_666 .
Zr1 O4 Zr1 105.2(4) 77_666 .
Zr1 O4 Zr1 114.4(4) 81_666 77_666
C7 N1 Cu1 126.9(3) . .
C7 N1 Cu1 126.9(3) 50_557 .
C7 N1 C7 106.1(7) . 50_557
O1 C1 O1 124.8(9) . 43_666
O1 C1 C2 117.6(4) 43_666 .
O1 C1 C2 117.6(4) . .
C3 C2 C1 118.9(5) . .
C3 C2 C1 118.9(5) 43_666 .
C3 C2 C3 122.2(9) 43_666 .
C2 C3 H3 120.4 . .
C4 C3 C2 119.2(8) . .
C4 C3 H3 120.4 . .
C3 C4 H4 119.9 . .
C3 C4 C5 120.2(8) . .
C5 C4 H4 119.9 . .
C4 C5 C4 118.9(9) 43_666 .
C4 C5 C6 120.5(5) . .
C4 C5 C6 120.5(5) 43_666 .
C7 C6 C5 118.8(4) 43_666 .
C7 C6 C5 118.8(4) . .
C7 C6 C7 122.4(8) 43_666 .
N1 C7 C6 126.8(6) . .
N1 C7 C8 110.1(5) . .
C6 C7 C8 123.1(6) . .
C7 C8 H8 126.6 . .
C8 C8 C7 106.9(3) 50_557 .
C8 C8 H8 126.6 50_557 .

loop_
_geom_bond_atom_site_label_1
_geom_bond_atom_site_label_2
_geom_bond_distance
_geom_bond_site_symmetry_2
Zr1 Zr1 3.482(2) 81_666
Zr1 Zr1 3.5303(10) 9
Zr1 Zr1 3.5303(10) 5
Zr1 Zr1 3.482(2) 77_666
Zr1 O1 2.190(4) .
Zr1 O1 2.190(4) 62
Zr1 O2 2.058(16) .
Zr1 O3 2.176(4) .
Zr1 O4 2.100(5) 77_666
Zr1 O4 2.283(14) .
Zr1 O4 2.100(5) 81_666
Cu1 N1 1.995(7) .
Cu1 N1 1.995(7) 51_565
Cu1 N1 1.995(7) 89_665
Cu1 N1 1.995(7) 43_666
O1 C1 1.267(7) .
N1 C7 1.365(7) .
N1 C7 1.365(7) 50_557
C1 C2 1.488(13) .
C2 C3 1.377(10) .
C2 C3 1.377(10) 43_666
C3 H3 0.9500 .
C3 C4 1.363(10) .
C4 H4 0.9500 .
C4 C5 1.409(10) .
C5 C6 1.478(12) .
C6 C7 1.391(7) 43_666
C6 C7 1.391(7) .
C7 C8 1.442(8) .
C8 C8 1.345(12) 50_557
C8 H8 0.9500 .

loop_
_geom_torsion_atom_site_label_1
_geom_torsion_atom_site_label_2
_geom_torsion_atom_site_label_3
_geom_torsion_atom_site_label_4
_geom_torsion
_geom_torsion_site_symmetry_1
_geom_torsion_site_symmetry_4
Zr1 O1 C1 O1 -1.4(3) . 43_666
Zr1 O1 C1 C2 178.6(3) . .
Cu1 N1 C7 C6 -4.9(13) . .
Cu1 N1 C7 C8 177.0(6) . .
O1 C1 C2 C3 -0.6(5) . .
O1 C1 C2 C3 179.4(5) . 43_666
O1 C1 C2 C3 179.4(5) 43_666 .
O1 C1 C2 C3 -0.6(5) 43_666 43_666
N1 C7 C8 C8 -0.2(7) . 50_557
C1 C2 C3 C4 179.7(6) . .
C2 C3 C4 C5 0.7(11) . .
C3 C2 C3 C4 -0.3(6) 43_666 .
C3 C4 C5 C4 -0.3(6) . 43_666
C3 C4 C5 C6 179.7(6) . .
C4 C5 C6 C7 -107.6(5) 43_666 43_666
C4 C5 C6 C7 72.4(5) 43_666 .
C4 C5 C6 C7 72.4(5) . 43_666
C4 C5 C6 C7 -107.6(5) . .
C5 C6 C7 N1 -177.4(7) . .
C5 C6 C7 C8 0.5(9) . .
C6 C7 C8 C8 -178.4(5) . 50_557
C7 N1 C7 C6 178.5(3) 50_557 .
C7 N1 C7 C8 0.4(12) 50_557 .
C7 C6 C7 N1 2.6(7) 43_666 .
C7 C6 C7 C8 -179.5(9) 43_666 .

loop_
_smtbx_masks_void_nr
_smtbx_masks_void_average_x
_smtbx_masks_void_average_y
_smtbx_masks_void_average_z
_smtbx_masks_void_volume
_smtbx_masks_void_count_electrons
_smtbx_masks_void_content
1 -0.227 -0.781 -0.339 46319.8 15682.5 'Methanol, water, dimethylformamide'
